data_7001965
loop_
_publ_author_name
'Pugh, David'
'Wells, Neil J.'
'Evans, David J.'
'Danopoulos, Andreas A.'

_publ_section_title
;
 Reactions of &#x2018;pincer&#x2019; pyridine dicarbene complexes of
 Fe(0) with silanes
;
_journal_issue 35
_journal_name_full 'Dalton Transactions'
_journal_page_first 7189
_journal_paper_doi 10.1039/b907141p
_journal_year 2009
_chemical_formula_moiety 'C58 H73 Fe N5 Si3'
_chemical_formula_sum 'C58 H73 Fe N5 Si3'
_chemical_formula_weight 980.33
_chemical_name_systematic
;
?
;
_space_group_IT_number 14
_symmetry_cell_setting monoclinic
_symmetry_Int_Tables_number 14
_symmetry_space_group_name_Hall '-P 2yn'
_symmetry_space_group_name_H-M 'P 1 21/n 1'
_atom_sites_solution_hydrogens geom
_atom_sites_solution_primary direct
_atom_sites_solution_secondary difmap
_audit_creation_method SHELXL-97
_cell_angle_alpha 90.00
_cell_angle_beta 90.266(2)
_cell_angle_gamma 90.00
_cell_formula_units_Z 4
_cell_length_a 14.6347(5)
_cell_length_b 17.4275(7)
_cell_length_c 20.4980(7)
_cell_measurement_reflns_used 11820
_cell_measurement_temperature 120(2)
_cell_measurement_theta_max 27.48
_cell_measurement_theta_min 2.91
_cell_volume 5227.9(3)
_computing_cell_refinement 'DENZO (Otwinowski & Minor, 1997) & COLLECT (Hooft, R.W.W., 1998)'
_computing_data_collection 'COLLECT (Hooft, R.W.W., 1998)'
_computing_data_reduction 'DENZO (Otwinowski & Minor, 1997) & COLLECT (Hooft, R.W.W., 1998)'
_computing_molecular_graphics 'ORTEP-III (Farrugia, 1997)'
_computing_publication_material 'PLATON (Spek, 2003), WinGX (Farrugia, 1999) and enCIFer (Allen et al., 2004).'
_computing_structure_refinement 'SHELXL-97 (Sheldrick, 1997)'
_computing_structure_solution 'SHELXS-97 (sheldrick, 1997)'
_diffrn_ambient_temperature 120(2)
_diffrn_detector_area_resol_mean 9.091
_diffrn_measured_fraction_theta_full 0.987
_diffrn_measured_fraction_theta_max 0.987
_diffrn_measurement_device_type 'Bruker-Nonius 95mm CCD camera on \k-goniostat'
_diffrn_measurement_method '\f & \w scans'
_diffrn_radiation_monochromator graphite
_diffrn_radiation_source 'Bruker-Nonius FR591 rotating anode'
_diffrn_radiation_type MoK\a
_diffrn_radiation_wavelength 0.71073
_diffrn_reflns_av_R_equivalents 0.0959
_diffrn_reflns_av_sigmaI/netI 0.0952
_diffrn_reflns_limit_h_max 18
_diffrn_reflns_limit_h_min -18
_diffrn_reflns_limit_k_max 22
_diffrn_reflns_limit_k_min -22
_diffrn_reflns_limit_l_max 25
_diffrn_reflns_limit_l_min -26
_diffrn_reflns_number 60685
_diffrn_reflns_theta_full 27.59
_diffrn_reflns_theta_max 27.59
_diffrn_reflns_theta_min 3.02
_diffrn_standards_number 0
_exptl_absorpt_coefficient_mu 0.400
_exptl_absorpt_correction_T_max 0.8693
_exptl_absorpt_correction_T_min 0.8563
_exptl_absorpt_correction_type multi-scan
_exptl_absorpt_process_details 'SADABS V2.10 (Sheldrick, G.M., 2003)'
_exptl_crystal_colour orange
_exptl_crystal_density_diffrn 1.246
_exptl_crystal_density_method 'not measured'
_exptl_crystal_description 'cut block'
_exptl_crystal_F_000 2096
_exptl_crystal_size_max 0.40
_exptl_crystal_size_mid 0.36
_exptl_crystal_size_min 0.36
_refine_diff_density_max 0.485
_refine_diff_density_min -0.485
_refine_diff_density_rms 0.069
_refine_ls_extinction_method none
_refine_ls_goodness_of_fit_ref 1.017
_refine_ls_hydrogen_treatment mixed
_refine_ls_matrix_type full
_refine_ls_number_parameters 625
_refine_ls_number_reflns 11952
_refine_ls_number_restraints 2
_refine_ls_restrained_S_all 1.017
_refine_ls_R_factor_all 0.1251
_refine_ls_R_factor_gt 0.0684
_refine_ls_shift/su_max 0.015
_refine_ls_shift/su_mean 0.001
_refine_ls_structure_factor_coef Fsqd
_refine_ls_weighting_details 'calc w=1/[\s^2^(Fo^2^)+(0.0426P)^2^+6.8336P] where P=(Fo^2^+2Fc^2^)/3'
_refine_ls_weighting_scheme calc
_refine_ls_wR_factor_gt 0.1279
_refine_ls_wR_factor_ref 0.1468
_reflns_number_gt 7507
_reflns_number_total 11952
_reflns_threshold_expression I>2\s(I)
_cod_data_source_file b907141p.txt
_cod_data_source_block 2b
_cod_depositor_comments
;
The following automatic conversions were performed:
'_symmetry_cell_setting' value 'Monoclinic' changed to 'monoclinic'
according to '/home/saulius/struct/CIF-dictionaries/cif_core.dic'
dictionary named 'cif_core.dic' version 2.4.1 from 2010-06-29.

Automatic conversion script
Id: cif_fix_enum 1527 2010-12-29 10:47:43Z saulius 
;
_cod_original_sg_symbol_H-M 'P 21/n'
_cod_database_code 7001965

loop_
_symmetry_equiv_pos_as_xyz
'x, y, z'
'-x+1/2, y+1/2, -z+1/2'
'-x, -y, -z'
'x-1/2, -y-1/2, z-1/2'

loop_
_atom_site_label
_atom_site_type_symbol
_atom_site_fract_x
_atom_site_fract_y
_atom_site_fract_z
_atom_site_U_iso_or_equiv
_atom_site_adp_type
_atom_site_occupancy
_atom_site_symmetry_multiplicity
_atom_site_calc_flag
_atom_site_refinement_flags
_atom_site_disorder_assembly
_atom_site_disorder_group
C1 C 0.3475(2) 0.45837(18) 0.18816(16) 0.0308(8) Uani 1 1 d . . .
C2 C 0.3660(2) 0.52624(18) 0.22300(16) 0.0331(8) Uani 1 1 d . . .
C3 C 0.2972(3) 0.5558(2) 0.26106(18) 0.0403(9) Uani 1 1 d . . .
H3 H 0.3085 0.6007 0.2862 0.048 Uiso 1 1 calc R . .
C4 C 0.2125(3) 0.5218(2) 0.26353(19) 0.0436(9) Uani 1 1 d . . .
H4 H 0.1670 0.5416 0.2919 0.052 Uiso 1 1 calc R . .
C5 C 0.1936(2) 0.4591(2) 0.22490(18) 0.0403(9) Uani 1 1 d . . .
H5 H 0.1338 0.4380 0.2251 0.048 Uiso 1 1 calc R . .
C6 C 0.2600(2) 0.42596(18) 0.18565(17) 0.0323(8) Uani 1 1 d . . .
C7 C 0.4556(3) 0.5689(2) 0.21451(18) 0.0420(9) Uani 1 1 d . . .
H7 H 0.5055 0.5299 0.2110 0.050 Uiso 1 1 calc R . .
C8 C 0.4800(3) 0.6231(2) 0.2701(2) 0.0556(12) Uani 1 1 d . . .
H8A H 0.4353 0.6650 0.2717 0.083 Uiso 1 1 calc R . .
H8B H 0.5411 0.6443 0.2630 0.083 Uiso 1 1 calc R . .
H8C H 0.4791 0.5949 0.3115 0.083 Uiso 1 1 calc R . .
C9 C 0.4545(3) 0.6156(2) 0.1516(2) 0.0660(13) Uani 1 1 d . . .
H9A H 0.4418 0.5816 0.1146 0.099 Uiso 1 1 calc R . .
H9B H 0.5140 0.6403 0.1456 0.099 Uiso 1 1 calc R . .
H9C H 0.4068 0.6550 0.1542 0.099 Uiso 1 1 calc R . .
C10 C 0.2340(2) 0.36136(19) 0.13988(17) 0.0366(8) Uani 1 1 d . . .
H10 H 0.2915 0.3384 0.1223 0.044 Uiso 1 1 calc R . .
C11 C 0.1794(3) 0.2976(2) 0.17278(19) 0.0446(9) Uani 1 1 d . . .
H11A H 0.2145 0.2770 0.2097 0.067 Uiso 1 1 calc R . .
H11B H 0.1674 0.2565 0.1413 0.067 Uiso 1 1 calc R . .
H11C H 0.1213 0.3184 0.1885 0.067 Uiso 1 1 calc R . .
C12 C 0.1784(3) 0.3937(2) 0.08205(18) 0.0448(10) Uani 1 1 d . . .
H12A H 0.1208 0.4150 0.0981 0.067 Uiso 1 1 calc R . .
H12B H 0.1655 0.3525 0.0508 0.067 Uiso 1 1 calc R . .
H12C H 0.2136 0.4342 0.0605 0.067 Uiso 1 1 calc R . .
C13 C 0.4839(2) 0.37257(17) 0.16700(15) 0.0265(7) Uani 1 1 d . . .
C14 C 0.4202(3) 0.4373(2) 0.08148(16) 0.0394(9) Uani 1 1 d . . .
H14 H 0.3807 0.4707 0.0580 0.047 Uiso 1 1 calc R . .
C15 C 0.4859(2) 0.3955(2) 0.05591(16) 0.0365(8) Uani 1 1 d . . .
H15 H 0.5026 0.3930 0.0112 0.044 Uiso 1 1 calc R . .
C16 C 0.5947(2) 0.30106(17) 0.10845(15) 0.0262(7) Uani 1 1 d . . .
C17 C 0.6459(2) 0.2739(2) 0.05641(16) 0.0334(8) Uani 1 1 d . . .
C18 C 0.7068(2) 0.2159(2) 0.07107(17) 0.0355(8) Uani 1 1 d . . .
H18 H 0.7427 0.1958 0.0365 0.043 Uiso 1 1 calc R . .
C19 C 0.7193(2) 0.1850(2) 0.13267(17) 0.0340(8) Uani 1 1 d . . .
C20 C 0.6670(2) 0.21816(17) 0.18146(16) 0.0272(7) Uani 1 1 d . . .
C21 C 0.6051(2) 0.24198(17) 0.28674(15) 0.0249(7) Uani 1 1 d . . .
C22 C 0.7170(2) 0.14806(19) 0.28362(17) 0.0339(8) Uani 1 1 d . . .
H22 H 0.7623 0.1140 0.2675 0.041 Uiso 1 1 calc R . .
C23 C 0.6894(2) 0.15492(18) 0.34458(18) 0.0346(8) Uani 1 1 d . . .
H23 H 0.7117 0.1261 0.3806 0.041 Uiso 1 1 calc R . .
C24 C 0.5875(2) 0.23721(18) 0.41012(16) 0.0302(8) Uani 1 1 d . . .
C25 C 0.6443(2) 0.28134(19) 0.44995(16) 0.0346(8) Uani 1 1 d . . .
C26 C 0.6090(3) 0.3064(2) 0.50882(17) 0.0444(10) Uani 1 1 d . . .
H26 H 0.6461 0.3367 0.5369 0.053 Uiso 1 1 calc R . .
C27 C 0.5219(3) 0.2886(2) 0.52736(19) 0.0500(10) Uani 1 1 d . . .
H27 H 0.4983 0.3083 0.5670 0.060 Uiso 1 1 calc R . .
C28 C 0.4684(3) 0.2421(2) 0.48862(18) 0.0456(10) Uani 1 1 d . . .
H28 H 0.4086 0.2291 0.5025 0.055 Uiso 1 1 calc R . .
C29 C 0.5003(2) 0.21384(19) 0.42980(17) 0.0359(8) Uani 1 1 d . . .
C30 C 0.7420(2) 0.3002(2) 0.43245(18) 0.0402(9) Uani 1 1 d . . .
H30 H 0.7497 0.2914 0.3846 0.048 Uiso 1 1 calc R . .
C31 C 0.7655(3) 0.3842(2) 0.4469(2) 0.0589(12) Uani 1 1 d . . .
H31A H 0.7226 0.4177 0.4236 0.088 Uiso 1 1 calc R . .
H31B H 0.8279 0.3950 0.4323 0.088 Uiso 1 1 calc R . .
H31C H 0.7610 0.3936 0.4939 0.088 Uiso 1 1 calc R . .
C32 C 0.8084(3) 0.2471(2) 0.4688(2) 0.0524(11) Uani 1 1 d . . .
H32A H 0.8023 0.2551 0.5159 0.079 Uiso 1 1 calc R . .
H32B H 0.8711 0.2587 0.4555 0.079 Uiso 1 1 calc R . .
H32C H 0.7942 0.1936 0.4581 0.079 Uiso 1 1 calc R . .
C33 C 0.4468(3) 0.1547(2) 0.3917(2) 0.0444(9) Uani 1 1 d . . .
H33 H 0.4576 0.1640 0.3442 0.053 Uiso 1 1 calc R . .
C34 C 0.3445(3) 0.1560(3) 0.4032(2) 0.0607(12) Uani 1 1 d . . .
H34A H 0.3319 0.1406 0.4482 0.091 Uiso 1 1 calc R . .
H34B H 0.3144 0.1203 0.3731 0.091 Uiso 1 1 calc R . .
H34C H 0.3212 0.2080 0.3958 0.091 Uiso 1 1 calc R . .
C35 C 0.4843(3) 0.0748(2) 0.4085(2) 0.0623(12) Uani 1 1 d . . .
H35A H 0.5495 0.0726 0.3979 0.093 Uiso 1 1 calc R . .
H35B H 0.4512 0.0359 0.3833 0.093 Uiso 1 1 calc R . .
H35C H 0.4762 0.0650 0.4552 0.093 Uiso 1 1 calc R . .
C36 C 0.6352(3) 0.3014(2) -0.01265(16) 0.0428(9) Uani 1 1 d . . .
H36A H 0.6794 0.2749 -0.0405 0.064 Uiso 1 1 calc R . .
H36B H 0.6464 0.3568 -0.0144 0.064 Uiso 1 1 calc R . .
H36C H 0.5731 0.2905 -0.0281 0.064 Uiso 1 1 calc R . .
C37 C 0.7842(3) 0.1192(2) 0.14216(19) 0.0505(11) Uani 1 1 d . . .
H37A H 0.8337 0.1349 0.1717 0.076 Uiso 1 1 calc R . .
H37B H 0.8099 0.1043 0.1000 0.076 Uiso 1 1 calc R . .
H37C H 0.7515 0.0756 0.1610 0.076 Uiso 1 1 calc R . .
C38A C 0.7265(3) 0.4173(3) 0.1819(2) 0.0287(9) Uani 0.579(4) 1 d PG A 1
C39A C 0.8099(3) 0.3833(3) 0.1674(2) 0.0687(10) Uani 0.579(4) 1 d PG A 1
C40A C 0.8539(3) 0.4010(3) 0.1094(3) 0.0687(10) Uani 0.579(4) 1 d PG A 1
H40A H 0.9109 0.3778 0.0994 0.082 Uiso 0.579(4) 1 calc PR A 1
C41A C 0.8146(4) 0.4526(3) 0.0658(2) 0.0687(10) Uani 0.579(4) 1 d PG A 1
H41A H 0.8447 0.4647 0.0262 0.082 Uiso 0.579(4) 1 calc PR A 1
C42A C 0.7312(4) 0.4866(3) 0.0803(2) 0.0687(10) Uani 0.579(4) 1 d PG A 1
H42A H 0.7043 0.5219 0.0506 0.082 Uiso 0.579(4) 1 calc PR A 1
C43A C 0.6871(3) 0.4689(3) 0.1383(3) 0.0687(10) Uani 0.579(4) 1 d PG A 1
H43A H 0.6301 0.4921 0.1483 0.082 Uiso 0.579(4) 1 calc PR A 1
C44A C 0.8504(6) 0.3285(5) 0.2140(6) 0.088(3) Uani 0.579(4) 1 d P A 1
H44A H 0.8761 0.3566 0.2513 0.132 Uiso 0.579(4) 1 calc PR A 1
H44B H 0.8990 0.2995 0.1925 0.132 Uiso 0.579(4) 1 calc PR A 1
H44C H 0.8032 0.2931 0.2293 0.132 Uiso 0.579(4) 1 calc PR A 1
C38B C 0.7536(4) 0.3903(4) 0.2063(3) 0.0287(9) Uani 0.421(4) 1 d PG A 2
C39B C 0.8160(5) 0.3420(4) 0.2370(3) 0.0687(10) Uani 0.421(4) 1 d PG A 2
H39B H 0.8032 0.3222 0.2791 0.082 Uiso 0.421(4) 1 calc PR A 2
C40B C 0.8970(4) 0.3226(4) 0.2060(4) 0.0687(10) Uani 0.421(4) 1 d PG A 2
H40B H 0.9396 0.2896 0.2270 0.082 Uiso 0.421(4) 1 calc PR A 2
C41B C 0.9157(4) 0.3515(4) 0.1443(4) 0.0687(10) Uani 0.421(4) 1 d PG A 2
H41B H 0.9711 0.3383 0.1231 0.082 Uiso 0.421(4) 1 calc PR A 2
C42B C 0.8534(5) 0.3998(5) 0.1135(3) 0.0687(10) Uani 0.421(4) 1 d PG A 2
H42B H 0.8662 0.4196 0.0714 0.082 Uiso 0.421(4) 1 calc PR A 2
C43B C 0.7723(5) 0.4192(4) 0.1445(3) 0.0687(10) Uani 0.421(4) 1 d PG A 2
C44B C 0.7067(7) 0.4707(6) 0.1176(5) 0.053(3) Uani 0.421(4) 1 d P A 2
H44D H 0.6478 0.4444 0.1132 0.079 Uiso 0.421(4) 1 calc PR A 2
H44E H 0.7273 0.4880 0.0747 0.079 Uiso 0.421(4) 1 calc PR A 2
H44F H 0.6999 0.5151 0.1466 0.079 Uiso 0.421(4) 1 calc PR A 2
C45A C 0.4887(5) 0.1225(4) 0.1813(3) 0.0287(9) Uani 0.608(3) 1 d P A 3
C46A C 0.5022(4) 0.0939(3) 0.1183(3) 0.0415(6) Uani 0.608(3) 1 d P A 3
C47A C 0.5446(5) 0.0225(4) 0.1086(4) 0.0415(6) Uani 0.608(3) 1 d P A 3
H47A H 0.5546 0.0037 0.0657 0.050 Uiso 0.608(3) 1 calc PR A 3
C48A C 0.5716(4) -0.0203(4) 0.1627(3) 0.0415(6) Uani 0.608(3) 1 d P A 3
H48A H 0.5991 -0.0690 0.1562 0.050 Uiso 0.608(3) 1 calc PR A 3
C49A C 0.5599(4) 0.0057(4) 0.2246(3) 0.0415(6) Uani 0.608(3) 1 d P A 3
H49A H 0.5785 -0.0239 0.2612 0.050 Uiso 0.608(3) 1 calc PR A 3
C50A C 0.5194(6) 0.0775(4) 0.2320(4) 0.0415(6) Uani 0.608(3) 1 d P A 3
H50A H 0.5126 0.0967 0.2751 0.050 Uiso 0.608(3) 1 calc PR A 3
C51A C 0.4711(5) 0.1362(4) 0.0584(4) 0.0438(17) Uani 0.608(3) 1 d P A 3
H51A H 0.4086 0.1207 0.0473 0.066 Uiso 0.608(3) 1 calc PR A 3
H51B H 0.5118 0.1239 0.0220 0.066 Uiso 0.608(3) 1 calc PR A 3
H51C H 0.4727 0.1915 0.0667 0.066 Uiso 0.608(3) 1 calc PR A 3
C45B C 0.4771(8) 0.1372(7) 0.1586(5) 0.0287(9) Uani 0.392(3) 1 d P A 4
C46B C 0.5201(7) 0.0704(5) 0.1780(5) 0.0415(6) Uani 0.392(3) 1 d P A 4
C47B C 0.5567(8) 0.0216(7) 0.1314(5) 0.0415(6) Uani 0.392(3) 1 d P A 4
H47B H 0.5880 -0.0237 0.1445 0.050 Uiso 0.392(3) 1 calc PR A 4
C48B C 0.5473(7) 0.0391(5) 0.0650(5) 0.0415(6) Uani 0.392(3) 1 d P A 4
H48B H 0.5738 0.0064 0.0332 0.050 Uiso 0.392(3) 1 calc PR A 4
C49B C 0.5016(7) 0.1013(6) 0.0462(6) 0.0415(6) Uani 0.392(3) 1 d P A 4
H49B H 0.4923 0.1118 0.0012 0.050 Uiso 0.392(3) 1 calc PR A 4
C50B C 0.4683(8) 0.1495(6) 0.0926(6) 0.0415(6) Uani 0.392(3) 1 d P A 4
H50B H 0.4371 0.1944 0.0785 0.050 Uiso 0.392(3) 1 calc PR A 4
C51B C 0.5294(7) 0.0497(6) 0.2479(6) 0.041(3) Uani 0.392(3) 1 d P A 4
H51D H 0.5340 0.0966 0.2741 0.061 Uiso 0.392(3) 1 calc PR A 4
H51E H 0.5845 0.0186 0.2542 0.061 Uiso 0.392(3) 1 calc PR A 4
H51F H 0.4757 0.0203 0.2616 0.061 Uiso 0.392(3) 1 calc PR A 4
C52 C 0.3602(3) 0.3845(2) 0.36210(17) 0.0394(9) Uani 1 1 d . A .
C53 C 0.3347(3) 0.4293(2) 0.4166(2) 0.0491(10) Uani 1 1 d . . .
C54 C 0.2451(3) 0.4293(2) 0.4379(2) 0.0565(11) Uani 1 1 d . . .
H54 H 0.2291 0.4599 0.4745 0.068 Uiso 1 1 calc R . .
C55 C 0.1786(3) 0.3863(2) 0.4077(2) 0.0547(11) Uani 1 1 d . . .
H55 H 0.1174 0.3880 0.4229 0.066 Uiso 1 1 calc R . .
C56 C 0.2011(3) 0.3407(2) 0.3552(2) 0.0515(10) Uani 1 1 d . . .
H56 H 0.1561 0.3101 0.3341 0.062 Uiso 1 1 calc R . .
C57 C 0.2914(3) 0.3404(2) 0.33352(19) 0.0434(9) Uani 1 1 d . . .
H57 H 0.3066 0.3086 0.2976 0.052 Uiso 1 1 calc R . .
C58 C 0.4051(3) 0.4772(3) 0.4522(2) 0.0692(14) Uani 1 1 d . . .
H58A H 0.4280 0.5173 0.4230 0.104 Uiso 1 1 calc R . .
H58B H 0.4559 0.4443 0.4661 0.104 Uiso 1 1 calc R . .
H58C H 0.3770 0.5009 0.4905 0.104 Uiso 1 1 calc R . .
N1 N 0.41810(18) 0.42472(15) 0.14866(13) 0.0293(6) Uani 1 1 d . . .
N2 N 0.52585(18) 0.35566(14) 0.10771(12) 0.0275(6) Uani 1 1 d . . .
N3 N 0.60600(16) 0.27450(14) 0.16959(12) 0.0236(6) Uani 1 1 d . . .
N4 N 0.66630(17) 0.20088(14) 0.24774(13) 0.0276(6) Uani 1 1 d . . .
N5 N 0.62218(17) 0.21152(14) 0.34735(13) 0.0280(6) Uani 1 1 d . . .
Si1 Si 0.64939(6) 0.40411(5) 0.25641(5) 0.0304(2) Uani 1 1 d . . .
Si2 Si 0.43125(6) 0.21645(5) 0.20787(5) 0.0317(2) Uani 1 1 d . . .
Si3 Si 0.47942(7) 0.38925(5) 0.32707(5) 0.0334(2) Uani 1 1 d D . .
Fe1 Fe 0.53263(3) 0.31405(2) 0.23854(2) 0.02300(12) Uani 1 1 d . A .
H2A H 0.376(3) 0.192(2) 0.2580(19) 0.067(12) Uiso 1 1 d . . .
H3B H 0.5391(18) 0.3799(18) 0.3798(11) 0.039(9) Uiso 1 1 d D . .
H3A H 0.484(2) 0.4667(7) 0.3116(14) 0.029(8) Uiso 1 1 d D . .
H2B H 0.371(3) 0.239(2) 0.1589(18) 0.061(12) Uiso 1 1 d . . .
H999 H 0.4495(19) 0.3257(16) 0.2866(14) 0.021(8) Uiso 1 1 d . . .
H1B H 0.699(3) 0.393(2) 0.313(2) 0.081(14) Uiso 1 1 d . . .
H1A H 0.626(3) 0.484(2) 0.260(2) 0.078(14) Uiso 1 1 d . . .

loop_
_atom_site_aniso_label
_atom_site_aniso_U_11
_atom_site_aniso_U_22
_atom_site_aniso_U_33
_atom_site_aniso_U_23
_atom_site_aniso_U_13
_atom_site_aniso_U_12
C1 0.0317(18) 0.0257(17) 0.0349(19) 0.0025(14) -0.0045(15) 0.0095(14)
C2 0.039(2) 0.0267(18) 0.0338(19) 0.0031(14) -0.0131(16) 0.0079(15)
C3 0.050(2) 0.0263(19) 0.045(2) -0.0086(16) -0.0106(19) 0.0114(17)
C4 0.046(2) 0.034(2) 0.051(2) -0.0058(17) 0.0025(19) 0.0181(18)
C5 0.033(2) 0.0312(19) 0.057(2) -0.0017(17) -0.0010(18) 0.0072(16)
C6 0.0341(19) 0.0238(17) 0.0390(19) 0.0000(15) -0.0056(16) 0.0067(14)
C7 0.046(2) 0.0299(19) 0.050(2) -0.0001(17) -0.0080(19) 0.0002(17)
C8 0.058(3) 0.034(2) 0.074(3) -0.004(2) -0.020(2) -0.0030(19)
C9 0.082(3) 0.046(3) 0.069(3) 0.017(2) -0.011(3) -0.016(2)
C10 0.037(2) 0.0288(19) 0.044(2) -0.0020(16) -0.0078(17) 0.0042(15)
C11 0.046(2) 0.033(2) 0.055(2) -0.0027(17) -0.0066(19) -0.0014(17)
C12 0.048(2) 0.038(2) 0.048(2) -0.0033(18) -0.0128(19) 0.0056(18)
C13 0.0264(17) 0.0211(16) 0.0319(18) -0.0026(13) -0.0026(14) -0.0032(13)
C14 0.046(2) 0.043(2) 0.0287(19) 0.0066(16) -0.0073(17) 0.0061(18)
C15 0.045(2) 0.040(2) 0.0251(18) 0.0022(15) -0.0016(16) 0.0004(17)
C16 0.0263(16) 0.0234(17) 0.0289(17) -0.0027(13) 0.0037(14) -0.0058(13)
C17 0.0297(18) 0.037(2) 0.0334(19) -0.0056(15) 0.0025(15) -0.0064(15)
C18 0.0245(17) 0.045(2) 0.038(2) -0.0114(16) 0.0084(15) -0.0028(16)
C19 0.0222(16) 0.0372(19) 0.043(2) -0.0099(17) -0.0016(15) 0.0007(15)
C20 0.0203(16) 0.0243(16) 0.0372(19) -0.0044(14) 0.0006(14) -0.0027(13)
C21 0.0211(16) 0.0219(16) 0.0319(18) 0.0006(13) -0.0011(14) -0.0043(13)
C22 0.0258(18) 0.0331(19) 0.043(2) 0.0011(16) -0.0002(16) 0.0071(15)
C23 0.0342(19) 0.0244(17) 0.045(2) 0.0047(15) -0.0024(17) 0.0066(15)
C24 0.0374(19) 0.0231(17) 0.0302(18) 0.0063(14) -0.0005(15) 0.0063(14)
C25 0.045(2) 0.0262(18) 0.0320(19) 0.0116(15) -0.0061(16) 0.0030(16)
C26 0.067(3) 0.036(2) 0.0295(19) 0.0049(16) -0.0074(19) 0.0053(19)
C27 0.071(3) 0.047(2) 0.033(2) 0.0031(18) 0.008(2) 0.016(2)
C28 0.046(2) 0.051(2) 0.040(2) 0.0125(19) 0.0114(19) 0.0119(19)
C29 0.038(2) 0.0296(18) 0.040(2) 0.0111(16) 0.0071(16) 0.0068(15)
C30 0.046(2) 0.038(2) 0.037(2) 0.0039(16) -0.0051(17) -0.0076(17)
C31 0.076(3) 0.050(3) 0.050(3) 0.004(2) -0.011(2) -0.020(2)
C32 0.045(2) 0.054(3) 0.058(3) 0.003(2) -0.013(2) -0.0060(19)
C33 0.040(2) 0.046(2) 0.047(2) 0.0047(18) 0.0106(18) -0.0077(18)
C34 0.043(2) 0.074(3) 0.065(3) 0.015(2) 0.009(2) -0.011(2)
C35 0.061(3) 0.036(2) 0.090(3) 0.006(2) 0.018(3) -0.013(2)
C36 0.051(2) 0.047(2) 0.0307(19) -0.0039(17) 0.0103(17) -0.0020(18)
C37 0.042(2) 0.062(3) 0.048(2) -0.013(2) 0.0004(19) 0.025(2)
C38A 0.023(2) 0.027(2) 0.036(3) -0.0011(18) -0.004(2) -0.0054(16)
C39A 0.066(2) 0.069(2) 0.071(2) -0.0327(16) 0.0184(16) -0.0385(16)
C40A 0.066(2) 0.069(2) 0.071(2) -0.0327(16) 0.0184(16) -0.0385(16)
C41A 0.066(2) 0.069(2) 0.071(2) -0.0327(16) 0.0184(16) -0.0385(16)
C42A 0.066(2) 0.069(2) 0.071(2) -0.0327(16) 0.0184(16) -0.0385(16)
C43A 0.066(2) 0.069(2) 0.071(2) -0.0327(16) 0.0184(16) -0.0385(16)
C44A 0.061(6) 0.054(6) 0.147(10) -0.002(6) -0.006(6) -0.022(5)
C38B 0.023(2) 0.027(2) 0.036(3) -0.0011(18) -0.004(2) -0.0054(16)
C39B 0.066(2) 0.069(2) 0.071(2) -0.0327(16) 0.0184(16) -0.0385(16)
C40B 0.066(2) 0.069(2) 0.071(2) -0.0327(16) 0.0184(16) -0.0385(16)
C41B 0.066(2) 0.069(2) 0.071(2) -0.0327(16) 0.0184(16) -0.0385(16)
C42B 0.066(2) 0.069(2) 0.071(2) -0.0327(16) 0.0184(16) -0.0385(16)
C43B 0.066(2) 0.069(2) 0.071(2) -0.0327(16) 0.0184(16) -0.0385(16)
C44B 0.055(7) 0.049(6) 0.054(7) 0.000(5) 0.011(5) -0.039(5)
C45A 0.023(2) 0.027(2) 0.036(3) -0.0011(18) -0.004(2) -0.0054(16)
C46A 0.0434(14) 0.0336(13) 0.0473(16) -0.0041(13) -0.0040(14) 0.0060(11)
C47A 0.0434(14) 0.0336(13) 0.0473(16) -0.0041(13) -0.0040(14) 0.0060(11)
C48A 0.0434(14) 0.0336(13) 0.0473(16) -0.0041(13) -0.0040(14) 0.0060(11)
C49A 0.0434(14) 0.0336(13) 0.0473(16) -0.0041(13) -0.0040(14) 0.0060(11)
C50A 0.0434(14) 0.0336(13) 0.0473(16) -0.0041(13) -0.0040(14) 0.0060(11)
C51A 0.047(4) 0.039(4) 0.045(4) 0.008(4) -0.011(4) -0.008(3)
C45B 0.023(2) 0.027(2) 0.036(3) -0.0011(18) -0.004(2) -0.0054(16)
C46B 0.0434(14) 0.0336(13) 0.0473(16) -0.0041(13) -0.0040(14) 0.0060(11)
C47B 0.0434(14) 0.0336(13) 0.0473(16) -0.0041(13) -0.0040(14) 0.0060(11)
C48B 0.0434(14) 0.0336(13) 0.0473(16) -0.0041(13) -0.0040(14) 0.0060(11)
C49B 0.0434(14) 0.0336(13) 0.0473(16) -0.0041(13) -0.0040(14) 0.0060(11)
C50B 0.0434(14) 0.0336(13) 0.0473(16) -0.0041(13) -0.0040(14) 0.0060(11)
C51B 0.030(5) 0.027(6) 0.065(8) -0.008(5) -0.016(5) -0.003(5)
C52 0.049(2) 0.033(2) 0.036(2) 0.0024(16) 0.0008(18) 0.0065(17)
C53 0.059(3) 0.040(2) 0.048(2) -0.0048(19) 0.012(2) 0.0048(19)
C54 0.066(3) 0.050(3) 0.054(3) -0.004(2) 0.023(2) 0.012(2)
C55 0.048(3) 0.053(3) 0.064(3) 0.005(2) 0.019(2) 0.006(2)
C56 0.042(2) 0.057(3) 0.056(3) 0.003(2) 0.005(2) 0.0047(19)
C57 0.041(2) 0.047(2) 0.042(2) -0.0003(18) 0.0069(18) 0.0048(18)
C58 0.083(4) 0.063(3) 0.061(3) -0.026(2) 0.018(3) -0.004(3)
N1 0.0303(15) 0.0258(14) 0.0316(15) 0.0029(12) -0.0023(12) 0.0054(12)
N2 0.0326(15) 0.0244(14) 0.0254(14) -0.0002(11) -0.0012(12) 0.0000(12)
N3 0.0211(13) 0.0214(13) 0.0282(14) -0.0028(11) 0.0030(11) -0.0028(11)
N4 0.0231(14) 0.0267(15) 0.0329(15) -0.0006(12) 0.0012(12) 0.0019(11)
N5 0.0291(15) 0.0228(14) 0.0322(15) 0.0047(11) -0.0002(12) 0.0019(11)
Si1 0.0321(5) 0.0294(5) 0.0297(5) -0.0012(4) -0.0012(4) -0.0077(4)
Si2 0.0235(5) 0.0211(5) 0.0505(6) -0.0020(4) -0.0045(4) 0.0013(4)
Si3 0.0387(6) 0.0281(5) 0.0335(5) 0.0005(4) -0.0005(4) 0.0045(4)
Fe1 0.0222(2) 0.0190(2) 0.0278(2) 0.00014(19) 0.00050(18) 0.00045(18)

loop_
_atom_type_symbol
_atom_type_description
_atom_type_scat_dispersion_real
_atom_type_scat_dispersion_imag
_atom_type_scat_source
C C 0.0033 0.0016 'International Tables Vol C Tables 4.2.6.8 and 6.1.1.4'
H H 0.0000 0.0000 'International Tables Vol C Tables 4.2.6.8 and 6.1.1.4'
N N 0.0061 0.0033 'International Tables Vol C Tables 4.2.6.8 and 6.1.1.4'
Si Si 0.0817 0.0704 'International Tables Vol C Tables 4.2.6.8 and 6.1.1.4'
Fe Fe 0.3463 0.8444 'International Tables Vol C Tables 4.2.6.8 and 6.1.1.4'

loop_
_geom_angle_atom_site_label_1
_geom_angle_atom_site_label_2
_geom_angle_atom_site_label_3
_geom_angle
_geom_angle_site_symmetry_1
_geom_angle_site_symmetry_3
_geom_angle_publ_flag
C6 C1 C2 122.1(3) . . ?
C6 C1 N1 118.3(3) . . ?
C2 C1 N1 119.4(3) . . ?
C3 C2 C1 117.6(3) . . ?
C3 C2 C7 121.1(3) . . ?
C1 C2 C7 121.1(3) . . ?
C4 C3 C2 121.4(3) . . ?
C4 C3 H3 119.3 . . ?
C2 C3 H3 119.3 . . ?
C3 C4 C5 119.9(4) . . ?
C3 C4 H4 120.0 . . ?
C5 C4 H4 120.0 . . ?
C4 C5 C6 121.6(3) . . ?
C4 C5 H5 119.2 . . ?
C6 C5 H5 119.2 . . ?
C5 C6 C1 116.9(3) . . ?
C5 C6 C10 119.6(3) . . ?
C1 C6 C10 123.4(3) . . ?
C2 C7 C8 114.6(3) . . ?
C2 C7 C9 110.6(3) . . ?
C8 C7 C9 107.7(3) . . ?
C2 C7 H7 107.9 . . ?
C8 C7 H7 107.9 . . ?
C9 C7 H7 107.9 . . ?
C7 C8 H8A 109.5 . . ?
C7 C8 H8B 109.5 . . ?
H8A C8 H8B 109.5 . . ?
C7 C8 H8C 109.5 . . ?
H8A C8 H8C 109.5 . . ?
H8B C8 H8C 109.5 . . ?
C7 C9 H9A 109.5 . . ?
C7 C9 H9B 109.5 . . ?
H9A C9 H9B 109.5 . . ?
C7 C9 H9C 109.5 . . ?
H9A C9 H9C 109.5 . . ?
H9B C9 H9C 109.5 . . ?
C6 C10 C11 113.4(3) . . ?
C6 C10 C12 109.6(3) . . ?
C11 C10 C12 109.3(3) . . ?
C6 C10 H10 108.1 . . ?
C11 C10 H10 108.1 . . ?
C12 C10 H10 108.1 . . ?
C10 C11 H11A 109.5 . . ?
C10 C11 H11B 109.5 . . ?
H11A C11 H11B 109.5 . . ?
C10 C11 H11C 109.5 . . ?
H11A C11 H11C 109.5 . . ?
H11B C11 H11C 109.5 . . ?
C10 C12 H12A 109.5 . . ?
C10 C12 H12B 109.5 . . ?
H12A C12 H12B 109.5 . . ?
C10 C12 H12C 109.5 . . ?
H12A C12 H12C 109.5 . . ?
H12B C12 H12C 109.5 . . ?
N1 C13 N2 102.2(3) . . ?
N1 C13 Fe1 144.8(3) . . ?
N2 C13 Fe1 112.9(2) . . ?
C15 C14 N1 109.0(3) . . ?
C15 C14 H14 125.5 . . ?
N1 C14 H14 125.5 . . ?
C14 C15 N2 106.1(3) . . ?
C14 C15 H15 127.0 . . ?
N2 C15 H15 127.0 . . ?
N3 C16 N2 109.4(3) . . ?
N3 C16 C17 122.3(3) . . ?
N2 C16 C17 128.3(3) . . ?
C18 C17 C16 115.6(3) . . ?
C18 C17 C36 120.2(3) . . ?
C16 C17 C36 124.1(3) . . ?
C17 C18 C19 124.5(3) . . ?
C17 C18 H18 117.8 . . ?
C19 C18 H18 117.8 . . ?
C18 C19 C20 115.1(3) . . ?
C18 C19 C37 119.7(3) . . ?
C20 C19 C37 125.1(3) . . ?
N3 C20 C19 122.7(3) . . ?
N3 C20 N4 109.0(3) . . ?
C19 C20 N4 128.3(3) . . ?
N5 C21 N4 101.8(2) . . ?
N5 C21 Fe1 144.9(2) . . ?
N4 C21 Fe1 113.3(2) . . ?
C23 C22 N4 106.0(3) . . ?
C23 C22 H22 127.0 . . ?
N4 C22 H22 127.0 . . ?
C22 C23 N5 108.7(3) . . ?
C22 C23 H23 125.6 . . ?
N5 C23 H23 125.6 . . ?
C25 C24 C29 122.2(3) . . ?
C25 C24 N5 118.6(3) . . ?
C29 C24 N5 119.1(3) . . ?
C26 C25 C24 117.4(3) . . ?
C26 C25 C30 119.7(3) . . ?
C24 C25 C30 122.9(3) . . ?
C27 C26 C25 121.5(4) . . ?
C27 C26 H26 119.2 . . ?
C25 C26 H26 119.2 . . ?
C26 C27 C28 120.1(4) . . ?
C26 C27 H27 119.9 . . ?
C28 C27 H27 119.9 . . ?
C27 C28 C29 121.2(4) . . ?
C27 C28 H28 119.4 . . ?
C29 C28 H28 119.4 . . ?
C28 C29 C24 117.3(3) . . ?
C28 C29 C33 121.2(3) . . ?
C24 C29 C33 121.3(3) . . ?
C25 C30 C31 111.9(3) . . ?
C25 C30 C32 110.6(3) . . ?
C31 C30 C32 110.0(3) . . ?
C25 C30 H30 108.1 . . ?
C31 C30 H30 108.1 . . ?
C32 C30 H30 108.1 . . ?
C30 C31 H31A 109.5 . . ?
C30 C31 H31B 109.5 . . ?
H31A C31 H31B 109.5 . . ?
C30 C31 H31C 109.5 . . ?
H31A C31 H31C 109.5 . . ?
H31B C31 H31C 109.5 . . ?
C30 C32 H32A 109.5 . . ?
C30 C32 H32B 109.5 . . ?
H32A C32 H32B 109.5 . . ?
C30 C32 H32C 109.5 . . ?
H32A C32 H32C 109.5 . . ?
H32B C32 H32C 109.5 . . ?
C29 C33 C34 114.7(3) . . ?
C29 C33 C35 108.6(3) . . ?
C34 C33 C35 109.3(3) . . ?
C29 C33 H33 108.0 . . ?
C34 C33 H33 108.0 . . ?
C35 C33 H33 108.0 . . ?
C33 C34 H34A 109.5 . . ?
C33 C34 H34B 109.5 . . ?
H34A C34 H34B 109.5 . . ?
C33 C34 H34C 109.5 . . ?
H34A C34 H34C 109.5 . . ?
H34B C34 H34C 109.5 . . ?
C33 C35 H35A 109.5 . . ?
C33 C35 H35B 109.5 . . ?
H35A C35 H35B 109.5 . . ?
C33 C35 H35C 109.5 . . ?
H35A C35 H35C 109.5 . . ?
H35B C35 H35C 109.5 . . ?
C17 C36 H36A 109.5 . . ?
C17 C36 H36B 109.5 . . ?
H36A C36 H36B 109.5 . . ?
C17 C36 H36C 109.5 . . ?
H36A C36 H36C 109.5 . . ?
H36B C36 H36C 109.5 . . ?
C19 C37 H37A 109.5 . . ?
C19 C37 H37B 109.5 . . ?
H37A C37 H37B 109.5 . . ?
C19 C37 H37C 109.5 . . ?
H37A C37 H37C 109.5 . . ?
H37B C37 H37C 109.5 . . ?
C39A C38A C43A 120.0 . . ?
C39A C38A Si1 129.8(3) . . ?
C43A C38A Si1 110.2(3) . . ?
C38A C39A C40A 120.0 . . ?
C38A C39A C44A 119.2(5) . . ?
C40A C39A C44A 120.8(5) . . ?
C41A C40A C39A 120.0 . . ?
C41A C40A H40A 120.0 . . ?
C39A C40A H40A 120.0 . . ?
C40A C41A C42A 120.0 . . ?
C40A C41A H41A 120.0 . . ?
C42A C41A H41A 120.0 . . ?
C43A C42A C41A 120.0 . . ?
C43A C42A H42A 120.0 . . ?
C41A C42A H42A 120.0 . . ?
C42A C43A C38A 120.0 . . ?
C42A C43A H43A 120.0 . . ?
C38A C43A H43A 120.0 . . ?
C39B C38B C43B 120.0 . . ?
C39B C38B Si1 111.5(4) . . ?
C43B C38B Si1 128.4(4) . . ?
C40B C39B C38B 120.0 . . ?
C40B C39B H39B 120.0 . . ?
C38B C39B H39B 120.0 . . ?
C39B C40B C41B 120.0 . . ?
C39B C40B H40B 120.0 . . ?
C41B C40B H40B 120.0 . . ?
C40B C41B C42B 120.0 . . ?
C40B C41B H41B 120.0 . . ?
C42B C41B H41B 120.0 . . ?
C43B C42B C41B 120.0 . . ?
C43B C42B H42B 120.0 . . ?
C41B C42B H42B 120.0 . . ?
C42B C43B C38B 120.0 . . ?
C42B C43B C44B 123.5(6) . . ?
C38B C43B C44B 116.5(6) . . ?
C43B C44B H44D 109.5 . . ?
C43B C44B H44E 109.5 . . ?
H44D C44B H44E 109.5 . . ?
C43B C44B H44F 109.5 . . ?
H44D C44B H44F 109.5 . . ?
H44E C44B H44F 109.5 . . ?
C50A C45A C46A 116.6(7) . . ?
C50A C45A Si2 114.4(6) . . ?
C46A C45A Si2 129.0(5) . . ?
C45A C46A C47A 120.7(6) . . ?
C45A C46A C51A 122.5(6) . . ?
C47A C46A C51A 116.8(6) . . ?
C48A C47A C46A 119.1(7) . . ?
C48A C47A H47A 120.5 . . ?
C46A C47A H47A 120.5 . . ?
C49A C48A C47A 121.9(6) . . ?
C49A C48A H48A 119.0 . . ?
C47A C48A H48A 119.0 . . ?
C48A C49A C50A 117.2(7) . . ?
C48A C49A H49A 121.4 . . ?
C50A C49A H49A 121.4 . . ?
C45A C50A C49A 124.5(8) . . ?
C45A C50A H50A 117.8 . . ?
C49A C50A H50A 117.8 . . ?
C50B C45B C46B 117.0(11) . . ?
C50B C45B Si2 113.0(8) . . ?
C46B C45B Si2 130.0(8) . . ?
C45B C46B C47B 119.7(10) . . ?
C45B C46B C51B 121.5(10) . . ?
C47B C46B C51B 118.8(9) . . ?
C46B C47B C48B 119.9(11) . . ?
C46B C47B H47B 120.1 . . ?
C48B C47B H47B 120.1 . . ?
C49B C48B C47B 120.4(10) . . ?
C49B C48B H48B 119.8 . . ?
C47B C48B H48B 119.8 . . ?
C48B C49B C50B 118.9(10) . . ?
C48B C49B H49B 120.6 . . ?
C50B C49B H49B 120.6 . . ?
C49B C50B C45B 124.0(10) . . ?
C49B C50B H50B 118.0 . . ?
C45B C50B H50B 118.0 . . ?
C57 C52 C53 116.3(4) . . ?
C57 C52 Si3 122.1(3) . . ?
C53 C52 Si3 121.5(3) . . ?
C54 C53 C52 120.2(4) . . ?
C54 C53 C58 119.5(4) . . ?
C52 C53 C58 120.3(4) . . ?
C55 C54 C53 121.8(4) . . ?
C55 C54 H54 119.1 . . ?
C53 C54 H54 119.1 . . ?
C54 C55 C56 119.7(4) . . ?
C54 C55 H55 120.2 . . ?
C56 C55 H55 120.2 . . ?
C55 C56 C57 118.7(4) . . ?
C55 C56 H56 120.6 . . ?
C57 C56 H56 120.6 . . ?
C52 C57 C56 123.2(4) . . ?
C52 C57 H57 118.4 . . ?
C56 C57 H57 118.4 . . ?
C53 C58 H58A 109.5 . . ?
C53 C58 H58B 109.5 . . ?
H58A C58 H58B 109.5 . . ?
C53 C58 H58C 109.5 . . ?
H58A C58 H58C 109.5 . . ?
H58B C58 H58C 109.5 . . ?
C13 N1 C14 110.8(3) . . ?
C13 N1 C1 128.2(3) . . ?
C14 N1 C1 120.7(3) . . ?
C16 N2 C15 130.7(3) . . ?
C16 N2 C13 117.3(3) . . ?
C15 N2 C13 111.9(3) . . ?
C16 N3 C20 119.8(3) . . ?
C16 N3 Fe1 119.9(2) . . ?
C20 N3 Fe1 120.3(2) . . ?
C22 N4 C20 130.8(3) . . ?
C22 N4 C21 112.2(3) . . ?
C20 N4 C21 117.0(2) . . ?
C21 N5 C23 111.2(3) . . ?
C21 N5 C24 128.2(3) . . ?
C23 N5 C24 120.1(3) . . ?
C38B Si1 Fe1 115.2(2) . . ?
C38A Si1 Fe1 112.73(15) . . ?
C38B Si1 H1B 91.4(18) . . ?
C38A Si1 H1B 112.6(18) . . ?
Fe1 Si1 H1B 114.6(18) . . ?
C38B Si1 H1A 110.8(17) . . ?
C38A Si1 H1A 94.1(17) . . ?
Fe1 Si1 H1A 118.8(17) . . ?
H1B Si1 H1A 102(2) . . ?
C45B Si2 Fe1 117.4(4) . . ?
C45A Si2 Fe1 114.7(2) . . ?
C45B Si2 H2A 113.5(17) . . ?
C45A Si2 H2A 102.3(16) . . ?
Fe1 Si2 H2A 113.2(16) . . ?
C45B Si2 H2B 92.5(16) . . ?
C45A Si2 H2B 108.0(16) . . ?
Fe1 Si2 H2B 112.9(16) . . ?
H2A Si2 H2B 105(2) . . ?
C52 Si3 Fe1 124.94(12) . . ?
C52 Si3 H3B 106.0(14) . . ?
Fe1 Si3 H3B 108.7(13) . . ?
C52 Si3 H3A 100.0(12) . . ?
Fe1 Si3 H3A 110.3(12) . . ?
H3B Si3 H3A 105.1(18) . . ?
C52 Si3 H999 84.7(11) . . ?
Fe1 Si3 H999 40.5(11) . . ?
H3B Si3 H999 122.7(17) . . ?
H3A Si3 H999 128.8(16) . . ?
N3 Fe1 C21 80.38(12) . . ?
N3 Fe1 C13 80.48(12) . . ?
C21 Fe1 C13 160.86(14) . . ?
N3 Fe1 Si2 84.07(8) . . ?
C21 Fe1 Si2 90.62(9) . . ?
C13 Fe1 Si2 87.02(9) . . ?
N3 Fe1 Si1 86.87(8) . . ?
C21 Fe1 Si1 87.53(9) . . ?
C13 Fe1 Si1 91.82(9) . . ?
Si2 Fe1 Si1 170.94(4) . . ?
N3 Fe1 Si3 162.55(8) . . ?
C21 Fe1 Si3 98.66(10) . . ?
C13 Fe1 Si3 99.70(10) . . ?
Si2 Fe1 Si3 113.37(4) . . ?
Si1 Fe1 Si3 75.68(4) . . ?
N3 Fe1 H999 160.9(10) . . ?
C21 Fe1 H999 100.9(10) . . ?
C13 Fe1 H999 97.0(10) . . ?
Si2 Fe1 H999 76.8(10) . . ?
Si1 Fe1 H999 112.2(10) . . ?
Si3 Fe1 H999 36.6(10) . . ?

loop_
_geom_bond_atom_site_label_1
_geom_bond_atom_site_label_2
_geom_bond_distance
_geom_bond_site_symmetry_2
_geom_bond_publ_flag
C1 C6 1.401(5) . ?
C1 C2 1.407(4) . ?
C1 N1 1.440(4) . ?
C2 C3 1.376(5) . ?
C2 C7 1.519(5) . ?
C3 C4 1.376(5) . ?
C3 H3 0.9500 . ?
C4 C5 1.377(5) . ?
C4 H4 0.9500 . ?
C5 C6 1.390(5) . ?
C5 H5 0.9500 . ?
C6 C10 1.513(5) . ?
C7 C8 1.522(5) . ?
C7 C9 1.526(5) . ?
C7 H7 1.0000 . ?
C8 H8A 0.9800 . ?
C8 H8B 0.9800 . ?
C8 H8C 0.9800 . ?
C9 H9A 0.9800 . ?
C9 H9B 0.9800 . ?
C9 H9C 0.9800 . ?
C10 C11 1.528(5) . ?
C10 C12 1.542(5) . ?
C10 H10 1.0000 . ?
C11 H11A 0.9800 . ?
C11 H11B 0.9800 . ?
C11 H11C 0.9800 . ?
C12 H12A 0.9800 . ?
C12 H12B 0.9800 . ?
C12 H12C 0.9800 . ?
C13 N1 1.375(4) . ?
C13 N2 1.396(4) . ?
C13 Fe1 1.921(3) . ?
C14 C15 1.316(5) . ?
C14 N1 1.395(4) . ?
C14 H14 0.9500 . ?
C15 N2 1.395(4) . ?
C15 H15 0.9500 . ?
C16 N3 1.345(4) . ?
C16 N2 1.386(4) . ?
C16 C17 1.389(4) . ?
C17 C18 1.380(5) . ?
C17 C36 1.502(5) . ?
C18 C19 1.384(5) . ?
C18 H18 0.9500 . ?
C19 C20 1.388(4) . ?
C19 C37 1.501(5) . ?
C20 N3 1.349(4) . ?
C20 N4 1.392(4) . ?
C21 N5 1.373(4) . ?
C21 N4 1.400(4) . ?
C21 Fe1 1.916(3) . ?
C22 C23 1.320(5) . ?
C22 N4 1.390(4) . ?
C22 H22 0.9500 . ?
C23 N5 1.395(4) . ?
C23 H23 0.9500 . ?
C24 C25 1.394(5) . ?
C24 C29 1.402(5) . ?
C24 N5 1.456(4) . ?
C25 C26 1.386(5) . ?
C25 C30 1.512(5) . ?
C26 C27 1.366(6) . ?
C26 H26 0.9500 . ?
C27 C28 1.377(6) . ?
C27 H27 0.9500 . ?
C28 C29 1.385(5) . ?
C28 H28 0.9500 . ?
C29 C33 1.510(5) . ?
C30 C31 1.532(5) . ?
C30 C32 1.532(5) . ?
C30 H30 1.0000 . ?
C31 H31A 0.9800 . ?
C31 H31B 0.9800 . ?
C31 H31C 0.9800 . ?
C32 H32A 0.9800 . ?
C32 H32B 0.9800 . ?
C32 H32C 0.9800 . ?
C33 C34 1.517(5) . ?
C33 C35 1.534(5) . ?
C33 H33 1.0000 . ?
C34 H34A 0.9800 . ?
C34 H34B 0.9800 . ?
C34 H34C 0.9800 . ?
C35 H35A 0.9800 . ?
C35 H35B 0.9800 . ?
C35 H35C 0.9800 . ?
C36 H36A 0.9800 . ?
C36 H36B 0.9800 . ?
C36 H36C 0.9800 . ?
C37 H37A 0.9800 . ?
C37 H37B 0.9800 . ?
C37 H37C 0.9800 . ?
C38A C39A 1.3900 . ?
C38A C43A 1.3900 . ?
C38A Si1 1.917(4) . ?
C39A C40A 1.3900 . ?
C39A C44A 1.475(10) . ?
C40A C41A 1.3900 . ?
C40A H40A 0.9500 . ?
C41A C42A 1.3900 . ?
C41A H41A 0.9500 . ?
C42A C43A 1.3900 . ?
C42A H42A 0.9500 . ?
C43A H43A 0.9500 . ?
C44A H44A 0.9800 . ?
C44A H44B 0.9800 . ?
C44A H44C 0.9800 . ?
C38B C39B 1.3900 . ?
C38B C43B 1.3900 . ?
C38B Si1 1.859(5) . ?
C39B C40B 1.3900 . ?
C39B H39B 0.9500 . ?
C40B C41B 1.3900 . ?
C40B H40B 0.9500 . ?
C41B C42B 1.3900 . ?
C41B H41B 0.9500 . ?
C42B C43B 1.3900 . ?
C42B H42B 0.9500 . ?
C43B C44B 1.423(12) . ?
C44B H44D 0.9800 . ?
C44B H44E 0.9800 . ?
C44B H44F 0.9800 . ?
C45A C50A 1.376(10) . ?
C45A C46A 1.399(9) . ?
C45A Si2 1.921(7) . ?
C46A C47A 1.404(9) . ?
C46A C51A 1.501(9) . ?
C47A C48A 1.393(9) . ?
C47A H47A 0.9500 . ?
C48A C49A 1.358(9) . ?
C48A H48A 0.9500 . ?
C49A C50A 1.394(9) . ?
C49A H49A 0.9500 . ?
C50A H50A 0.9500 . ?
C51A H51A 0.9800 . ?
C51A H51B 0.9800 . ?
C51A H51C 0.9800 . ?
C45B C50B 1.376(15) . ?
C45B C46B 1.382(14) . ?
C45B Si2 1.839(12) . ?
C46B C47B 1.388(15) . ?
C46B C51B 1.483(15) . ?
C47B C48B 1.402(14) . ?
C47B H47B 0.9500 . ?
C48B C49B 1.329(14) . ?
C48B H48B 0.9500 . ?
C49B C50B 1.361(15) . ?
C49B H49B 0.9500 . ?
C50B H50B 0.9500 . ?
C51B H51D 0.9800 . ?
C51B H51E 0.9800 . ?
C51B H51F 0.9800 . ?
C52 C57 1.394(5) . ?
C52 C53 1.414(5) . ?
C52 Si3 1.892(4) . ?
C53 C54 1.385(6) . ?
C53 C58 1.511(6) . ?
C54 C55 1.373(6) . ?
C54 H54 0.9500 . ?
C55 C56 1.379(6) . ?
C55 H55 0.9500 . ?
C56 C57 1.395(5) . ?
C56 H56 0.9500 . ?
C57 H57 0.9500 . ?
C58 H58A 0.9800 . ?
C58 H58B 0.9800 . ?
C58 H58C 0.9800 . ?
N3 Fe1 1.908(2) . ?
Si1 Fe1 2.3475(10) . ?
Si1 H1B 1.38(4) . ?
Si1 H1A 1.44(4) . ?
Si2 Fe1 2.3412(10) . ?
Si2 H2A 1.38(4) . ?
Si2 H2B 1.39(4) . ?
Si3 Fe1 2.3727(11) . ?
Si3 H3B 1.396(10) . ?
Si3 H3A 1.388(10) . ?
Si3 H999 1.45(3) . ?
Fe1 H999 1.58(3) . ?

loop_
_geom_torsion_atom_site_label_1
_geom_torsion_atom_site_label_2
_geom_torsion_atom_site_label_3
_geom_torsion_atom_site_label_4
_geom_torsion
_geom_torsion_site_symmetry_1
_geom_torsion_site_symmetry_2
_geom_torsion_site_symmetry_3
_geom_torsion_site_symmetry_4
_geom_torsion_publ_flag
C6 C1 C2 C3 7.1(5) . . . . ?
N1 C1 C2 C3 -178.9(3) . . . . ?
C6 C1 C2 C7 -167.8(3) . . . . ?
N1 C1 C2 C7 6.1(4) . . . . ?
C1 C2 C3 C4 -2.0(5) . . . . ?
C7 C2 C3 C4 173.0(3) . . . . ?
C2 C3 C4 C5 -3.3(5) . . . . ?
C3 C4 C5 C6 3.7(6) . . . . ?
C4 C5 C6 C1 1.2(5) . . . . ?
C4 C5 C6 C10 -174.9(3) . . . . ?
C2 C1 C6 C5 -6.7(5) . . . . ?
N1 C1 C6 C5 179.2(3) . . . . ?
C2 C1 C6 C10 169.2(3) . . . . ?
N1 C1 C6 C10 -4.8(5) . . . . ?
C3 C2 C7 C8 25.4(5) . . . . ?
C1 C2 C7 C8 -159.8(3) . . . . ?
C3 C2 C7 C9 -96.6(4) . . . . ?
C1 C2 C7 C9 78.2(4) . . . . ?
C5 C6 C10 C11 -49.4(4) . . . . ?
C1 C6 C10 C11 134.7(3) . . . . ?
C5 C6 C10 C12 72.9(4) . . . . ?
C1 C6 C10 C12 -102.9(4) . . . . ?
N1 C14 C15 N2 0.1(4) . . . . ?
N3 C16 C17 C18 2.2(5) . . . . ?
N2 C16 C17 C18 -176.5(3) . . . . ?
N3 C16 C17 C36 179.6(3) . . . . ?
N2 C16 C17 C36 0.9(5) . . . . ?
C16 C17 C18 C19 -0.3(5) . . . . ?
C36 C17 C18 C19 -177.8(3) . . . . ?
C17 C18 C19 C20 -1.9(5) . . . . ?
C17 C18 C19 C37 176.9(3) . . . . ?
C18 C19 C20 N3 2.4(5) . . . . ?
C37 C19 C20 N3 -176.4(3) . . . . ?
C18 C19 C20 N4 -178.3(3) . . . . ?
C37 C19 C20 N4 3.0(5) . . . . ?
N4 C22 C23 N5 -0.1(4) . . . . ?
C29 C24 C25 C26 -4.4(5) . . . . ?
N5 C24 C25 C26 178.7(3) . . . . ?
C29 C24 C25 C30 173.6(3) . . . . ?
N5 C24 C25 C30 -3.3(4) . . . . ?
C24 C25 C26 C27 0.1(5) . . . . ?
C30 C25 C26 C27 -178.0(3) . . . . ?
C25 C26 C27 C28 2.8(6) . . . . ?
C26 C27 C28 C29 -1.5(6) . . . . ?
C27 C28 C29 C24 -2.6(5) . . . . ?
C27 C28 C29 C33 171.8(3) . . . . ?
C25 C24 C29 C28 5.7(5) . . . . ?
N5 C24 C29 C28 -177.5(3) . . . . ?
C25 C24 C29 C33 -168.8(3) . . . . ?
N5 C24 C29 C33 8.1(5) . . . . ?
C26 C25 C30 C31 -45.0(4) . . . . ?
C24 C25 C30 C31 137.0(3) . . . . ?
C26 C25 C30 C32 78.0(4) . . . . ?
C24 C25 C30 C32 -99.9(4) . . . . ?
C28 C29 C33 C34 26.8(5) . . . . ?
C24 C29 C33 C34 -159.0(3) . . . . ?
C28 C29 C33 C35 -95.8(4) . . . . ?
C24 C29 C33 C35 78.4(4) . . . . ?
C43A C38A C39A C40A 0.0 . . . . ?
Si1 C38A C39A C40A 179.3(4) . . . . ?
C43A C38A C39A C44A -179.8(6) . . . . ?
Si1 C38A C39A C44A -0.5(7) . . . . ?
C38A C39A C40A C41A 0.0 . . . . ?
C44A C39A C40A C41A 179.8(7) . . . . ?
C39A C40A C41A C42A 0.0 . . . . ?
C40A C41A C42A C43A 0.0 . . . . ?
C41A C42A C43A C38A 0.0 . . . . ?
C39A C38A C43A C42A 0.0 . . . . ?
Si1 C38A C43A C42A -179.4(3) . . . . ?
C43B C38B C39B C40B 0.0 . . . . ?
Si1 C38B C39B C40B 177.8(4) . . . . ?
C38B C39B C40B C41B 0.0 . . . . ?
C39B C40B C41B C42B 0.0 . . . . ?
C40B C41B C42B C43B 0.0 . . . . ?
C41B C42B C43B C38B 0.0 . . . . ?
C41B C42B C43B C44B 177.3(8) . . . . ?
C39B C38B C43B C42B 0.0 . . . . ?
Si1 C38B C43B C42B -177.4(5) . . . . ?
C39B C38B C43B C44B -177.5(8) . . . . ?
Si1 C38B C43B C44B 5.1(9) . . . . ?
C50A C45A C46A C47A 0.5(10) . . . . ?
Si2 C45A C46A C47A -178.8(6) . . . . ?
C50A C45A C46A C51A 179.2(7) . . . . ?
Si2 C45A C46A C51A -0.1(10) . . . . ?
C45A C46A C47A C48A 1.1(10) . . . . ?
C51A C46A C47A C48A -177.7(6) . . . . ?
C46A C47A C48A C49A -1.3(10) . . . . ?
C47A C48A C49A C50A 0.0(10) . . . . ?
C46A C45A C50A C49A -2.0(12) . . . . ?
Si2 C45A C50A C49A 177.4(6) . . . . ?
C48A C49A C50A C45A 1.8(12) . . . . ?
C50B C45B C46B C47B 3.7(16) . . . . ?
Si2 C45B C46B C47B -174.2(9) . . . . ?
C50B C45B C46B C51B -177.1(10) . . . . ?
Si2 C45B C46B C51B 5.0(17) . . . . ?
C45B C46B C47B C48B -2.0(17) . . . . ?
C51B C46B C47B C48B 178.8(9) . . . . ?
C46B C47B C48B C49B -1.7(16) . . . . ?
C47B C48B C49B C50B 3.4(16) . . . . ?
C48B C49B C50B C45B -1.6(18) . . . . ?
C46B C45B C50B C49B -2.0(18) . . . . ?
Si2 C45B C50B C49B 176.2(10) . . . . ?
C57 C52 C53 C54 -1.5(6) . . . . ?
Si3 C52 C53 C54 174.8(3) . . . . ?
C57 C52 C53 C58 178.1(4) . . . . ?
Si3 C52 C53 C58 -5.6(5) . . . . ?
C52 C53 C54 C55 0.2(6) . . . . ?
C58 C53 C54 C55 -179.4(4) . . . . ?
C53 C54 C55 C56 1.0(7) . . . . ?
C54 C55 C56 C57 -0.9(6) . . . . ?
C53 C52 C57 C56 1.6(6) . . . . ?
Si3 C52 C57 C56 -174.6(3) . . . . ?
C55 C56 C57 C52 -0.5(6) . . . . ?
N2 C13 N1 C14 0.8(3) . . . . ?
Fe1 C13 N1 C14 -174.9(3) . . . . ?
N2 C13 N1 C1 174.3(3) . . . . ?
Fe1 C13 N1 C1 -1.3(6) . . . . ?
C15 C14 N1 C13 -0.6(4) . . . . ?
C15 C14 N1 C1 -174.7(3) . . . . ?
C6 C1 N1 C13 -97.4(4) . . . . ?
C2 C1 N1 C13 88.4(4) . . . . ?
C6 C1 N1 C14 75.5(4) . . . . ?
C2 C1 N1 C14 -98.7(4) . . . . ?
N3 C16 N2 C15 -175.5(3) . . . . ?
C17 C16 N2 C15 3.3(5) . . . . ?
N3 C16 N2 C13 0.5(4) . . . . ?
C17 C16 N2 C13 179.3(3) . . . . ?
C14 C15 N2 C16 176.5(3) . . . . ?
C14 C15 N2 C13 0.4(4) . . . . ?
N1 C13 N2 C16 -177.4(2) . . . . ?
Fe1 C13 N2 C16 -0.2(3) . . . . ?
N1 C13 N2 C15 -0.7(3) . . . . ?
Fe1 C13 N2 C15 176.6(2) . . . . ?
N2 C16 N3 C20 177.1(2) . . . . ?
C17 C16 N3 C20 -1.8(4) . . . . ?
N2 C16 N3 Fe1 -0.7(3) . . . . ?
C17 C16 N3 Fe1 -179.5(2) . . . . ?
C19 C20 N3 C16 -0.7(4) . . . . ?
N4 C20 N3 C16 179.9(2) . . . . ?
C19 C20 N3 Fe1 177.1(2) . . . . ?
N4 C20 N3 Fe1 -2.4(3) . . . . ?
C23 C22 N4 C20 -179.9(3) . . . . ?
C23 C22 N4 C21 -0.1(4) . . . . ?
N3 C20 N4 C22 -179.3(3) . . . . ?
C19 C20 N4 C22 1.2(5) . . . . ?
N3 C20 N4 C21 0.9(4) . . . . ?
C19 C20 N4 C21 -178.5(3) . . . . ?
N5 C21 N4 C22 0.3(3) . . . . ?
Fe1 C21 N4 C22 -179.0(2) . . . . ?
N5 C21 N4 C20 -179.8(2) . . . . ?
Fe1 C21 N4 C20 0.8(3) . . . . ?
N4 C21 N5 C23 -0.4(3) . . . . ?
Fe1 C21 N5 C23 178.5(3) . . . . ?
N4 C21 N5 C24 171.9(3) . . . . ?
Fe1 C21 N5 C24 -9.2(6) . . . . ?
C22 C23 N5 C21 0.4(4) . . . . ?
C22 C23 N5 C24 -172.7(3) . . . . ?
C25 C24 N5 C21 -100.5(4) . . . . ?
C29 C24 N5 C21 82.5(4) . . . . ?
C25 C24 N5 C23 71.2(4) . . . . ?
C29 C24 N5 C23 -105.8(3) . . . . ?
C39B C38B Si1 C38A -178.8(8) . . . . ?
C43B C38B Si1 C38A -1.2(6) . . . . ?
C39B C38B Si1 Fe1 -89.0(3) . . . . ?
C43B C38B Si1 Fe1 88.6(5) . . . . ?
C39A C38A Si1 C38B 5.1(6) . . . . ?
C43A C38A Si1 C38B -175.5(8) . . . . ?
C39A C38A Si1 Fe1 -96.0(3) . . . . ?
C43A C38A Si1 Fe1 83.4(2) . . . . ?
C50B C45B Si2 C45A -177(3) . . . . ?
C46B C45B Si2 C45A 1.0(11) . . . . ?
C50B C45B Si2 Fe1 -91.9(9) . . . . ?
C46B C45B Si2 Fe1 86.0(11) . . . . ?
C50A C45A Si2 C45B -178(2) . . . . ?
C46A C45A Si2 C45B 0.9(15) . . . . ?
C50A C45A Si2 Fe1 78.4(6) . . . . ?
C46A C45A Si2 Fe1 -102.4(6) . . . . ?
C57 C52 Si3 Fe1 -6.3(4) . . . . ?
C53 C52 Si3 Fe1 177.7(2) . . . . ?
C16 N3 Fe1 C21 -179.9(2) . . . . ?
C20 N3 Fe1 C21 2.3(2) . . . . ?
C16 N3 Fe1 C13 0.5(2) . . . . ?
C20 N3 Fe1 C13 -177.3(2) . . . . ?
C16 N3 Fe1 Si2 88.4(2) . . . . ?
C20 N3 Fe1 Si2 -89.3(2) . . . . ?
C16 N3 Fe1 Si1 -91.9(2) . . . . ?
C20 N3 Fe1 Si1 90.3(2) . . . . ?
C16 N3 Fe1 Si3 -91.6(3) . . . . ?
C20 N3 Fe1 Si3 90.6(3) . . . . ?
N5 C21 Fe1 N3 179.6(4) . . . . ?
N4 C21 Fe1 N3 -1.6(2) . . . . ?
N5 C21 Fe1 C13 -179.2(3) . . . . ?
N4 C21 Fe1 C13 -0.4(5) . . . . ?
N5 C21 Fe1 Si2 -96.5(4) . . . . ?
N4 C21 Fe1 Si2 82.3(2) . . . . ?
N5 C21 Fe1 Si1 92.3(4) . . . . ?
N4 C21 Fe1 Si1 -88.8(2) . . . . ?
N5 C21 Fe1 Si3 17.2(4) . . . . ?
N4 C21 Fe1 Si3 -163.94(19) . . . . ?
N1 C13 Fe1 N3 175.2(4) . . . . ?
N2 C13 Fe1 N3 -0.2(2) . . . . ?
N1 C13 Fe1 C21 174.0(3) . . . . ?
N2 C13 Fe1 C21 -1.3(5) . . . . ?
N1 C13 Fe1 Si2 90.7(4) . . . . ?
N2 C13 Fe1 Si2 -84.6(2) . . . . ?
N1 C13 Fe1 Si1 -98.3(4) . . . . ?
N2 C13 Fe1 Si1 86.4(2) . . . . ?
N1 C13 Fe1 Si3 -22.5(4) . . . . ?
N2 C13 Fe1 Si3 162.15(19) . . . . ?
C45B Si2 Fe1 N3 18.3(3) . . . . ?
C45A Si2 Fe1 N3 36.8(2) . . . . ?
C45B Si2 Fe1 C21 -62.0(4) . . . . ?
C45A Si2 Fe1 C21 -43.5(2) . . . . ?
C45B Si2 Fe1 C13 99.0(4) . . . . ?
C45A Si2 Fe1 C13 117.5(2) . . . . ?
C45B Si2 Fe1 Si3 -161.7(3) . . . . ?
C45A Si2 Fe1 Si3 -143.2(2) . . . . ?
C38B Si1 Fe1 N3 -5.6(3) . . . . ?
C38A Si1 Fe1 N3 20.76(19) . . . . ?
C38B Si1 Fe1 C21 74.9(3) . . . . ?
C38A Si1 Fe1 C21 101.3(2) . . . . ?
C38B Si1 Fe1 C13 -85.9(3) . . . . ?
C38A Si1 Fe1 C13 -59.6(2) . . . . ?
C38B Si1 Fe1 Si3 174.5(3) . . . . ?
C38A Si1 Fe1 Si3 -159.16(18) . . . . ?
C52 Si3 Fe1 N3 170.3(3) . . . . ?
C52 Si3 Fe1 C21 -104.20(16) . . . . ?
C52 Si3 Fe1 C13 81.21(16) . . . . ?
C52 Si3 Fe1 Si2 -9.73(14) . . . . ?
C52 Si3 Fe1 Si1 170.61(14) . . . . ?
